data_7227957
loop_
_publ_author_name
'Wang, Rong-Yan'
'Zhang, Xiao'
'Huo, Qi-Sheng'
'Yu, Jie-Hui'
'Xu, Ji-Qing'

_publ_section_title
;
 New discrete iodometallates with in situ generated triimidazole
 derivatives as countercations (Mn+ = Ag+, Pb2+, Bi3+)
;
_journal_issue 31
_journal_name_full 'RSC Adv.'
_journal_page_first 19073
_journal_paper_doi 10.1039/C6RA27510A
_journal_volume 7
_journal_year 2017
_chemical_formula_sum 'C18 H21 Bi2 I9 N6 O0'
_chemical_formula_weight 1881.47
_chemical_name_systematic
; 
 ? 
;
_space_group_IT_number 19
_symmetry_cell_setting orthorhombic
_symmetry_space_group_name_Hall 'P 2ac 2ab'
_symmetry_space_group_name_H-M 'P 21 21 21'
_atom_sites_solution_hydrogens geom
_atom_sites_solution_primary direct
_atom_sites_solution_secondary difmap
_audit_creation_method SHELXL-97
_audit_update_record
;
2016-11-28 deposited with the CCDC.
2017-03-24 downloaded from the CCDC.
;
_cell_angle_alpha 90.00
_cell_angle_beta 90.00
_cell_angle_gamma 90.00
_cell_formula_units_Z 4
_cell_length_a 12.485(3)
_cell_length_b 13.080(3)
_cell_length_c 23.566(5)
_cell_measurement_reflns_used 31620
_cell_measurement_temperature 293(2)
_cell_measurement_theta_max 27.53
_cell_measurement_theta_min 3.025
_cell_volume 3848.4(15)
_computing_cell_refinement Process-auto
_computing_data_collection Process-auto
_computing_data_reduction Process-auto
_computing_structure_refinement 'SHELXL-97 (Sheldrick, 1997)'
_computing_structure_solution 'SHELXS-97 (Sheldrick, 1990)'
_diffrn_ambient_temperature 293(2)
_diffrn_detector_area_resol_mean 10.0
_diffrn_measured_fraction_theta_full 0.998
_diffrn_measured_fraction_theta_max 0.998
_diffrn_measurement_device_type 'Rigaku RAXIS-RAPID'
_diffrn_measurement_method omega-scan
_diffrn_radiation_monochromator graphite
_diffrn_radiation_source 'fine-focus sealed tube'
_diffrn_radiation_type MoK\a
_diffrn_radiation_wavelength 0.71073
_diffrn_reflns_av_R_equivalents 0.0698
_diffrn_reflns_av_sigmaI/netI 0.0706
_diffrn_reflns_limit_h_max 15
_diffrn_reflns_limit_h_min -16
_diffrn_reflns_limit_k_max 16
_diffrn_reflns_limit_k_min -16
_diffrn_reflns_limit_l_max 30
_diffrn_reflns_limit_l_min -30
_diffrn_reflns_number 37053
_diffrn_reflns_theta_full 27.48
_diffrn_reflns_theta_max 27.48
_diffrn_reflns_theta_min 3.02
_diffrn_standards_decay_% 0
_diffrn_standards_interval_count 0
_diffrn_standards_interval_time 0
_diffrn_standards_number 0
_exptl_absorpt_coefficient_mu 16.371
_exptl_absorpt_correction_T_max 0.140
_exptl_absorpt_correction_T_min 0.137
_exptl_absorpt_correction_type empirical
_exptl_absorpt_process_details Process-auto
_exptl_crystal_colour RED
_exptl_crystal_density_diffrn 3.247
_exptl_crystal_density_method 'not measured'
_exptl_crystal_description COLUMNAR
_exptl_crystal_F_000 3256
_exptl_crystal_size_max 0.13
_exptl_crystal_size_mid 0.13
_exptl_crystal_size_min 0.12
_refine_diff_density_max 1.354
_refine_diff_density_min -0.956
_refine_diff_density_rms 0.173
_refine_ls_abs_structure_details 'Flack H D (1983), Acta Cryst. A39, 876-881'
_refine_ls_abs_structure_Flack -0.014(4)
_refine_ls_extinction_method none
_refine_ls_goodness_of_fit_ref 1.040
_refine_ls_hydrogen_treatment constr
_refine_ls_matrix_type full
_refine_ls_number_parameters 316
_refine_ls_number_reflns 8789
_refine_ls_number_restraints 0
_refine_ls_restrained_S_all 1.040
_refine_ls_R_factor_all 0.0526
_refine_ls_R_factor_gt 0.0382
_refine_ls_shift/su_max 0.001
_refine_ls_shift/su_mean 0.000
_refine_ls_structure_factor_coef Fsqd
_refine_ls_weighting_details 'calc w=1/[\s^2^(Fo^2^)+(0.0028P)^2^+0.0782P] where P=(Fo^2^+2Fc^2^)/3'
_refine_ls_weighting_scheme calc
_refine_ls_wR_factor_gt 0.0665
_refine_ls_wR_factor_ref 0.0705
_reflns_number_gt 7164
_reflns_number_total 8789
_reflns_threshold_expression >2sigma(I)
_cod_data_source_file c6ra27510a2.cif
_cod_data_source_block 4
_cod_depositor_comments
;
The following automatic conversions were performed:

'_symmetry_cell_setting' value 'Orthorhombic' changed to
'orthorhombic' according to
/home/data/users/saulius/crontab/automatic-downloads/rss-feeds/RSC/lib/dictionaries/cif_core.dic
dictionary named 'cif_core.dic' version 2.4.2 from 2011-04-26.

'_refine_ls_hydrogen_treatment' value 'CONSTR' changed to 'constr'
according to
/home/data/users/saulius/crontab/automatic-downloads/rss-feeds/RSC/lib/dictionaries/cif_core.dic
dictionary named 'cif_core.dic' version 2.4.2 from 2011-04-26.

Automatic conversion script
Id: cif_fix_values 4973 2017-02-22 13:04:09Z antanas 
;
_cod_original_cell_volume 3848.4(13)
_cod_original_sg_symbol_H-M P2(1)2(1)2(1)
_cod_database_code 7227957

loop_
_symmetry_equiv_pos_as_xyz
'x, y, z'
'-x+1/2, -y, z+1/2'
'-x, y+1/2, -z+1/2'
'x+1/2, -y+1/2, -z'

loop_
_atom_site_label
_atom_site_type_symbol
_atom_site_fract_x
_atom_site_fract_y
_atom_site_fract_z
_atom_site_U_iso_or_equiv
_atom_site_adp_type
_atom_site_occupancy
_atom_site_symmetry_multiplicity
_atom_site_calc_flag
_atom_site_refinement_flags
Bi1 Bi 0.30700(3) 0.04210(3) -0.305729(16) 0.03819(10) Uani 1 1 d .
Bi2 Bi 0.57998(3) -0.01221(3) -0.407834(17) 0.03759(10) Uani 1 1 d .
I1 I 0.11459(6) 0.16282(7) -0.35470(4) 0.0706(3) Uani 1 1 d .
I2 I 0.16479(7) -0.11528(7) -0.25303(4) 0.0656(2) Uani 1 1 d .
I3 I 0.32617(7) 0.15306(7) -0.20119(3) 0.0680(2) Uani 1 1 d .
I4 I 0.50948(6) -0.08675(7) -0.28054(3) 0.0583(2) Uani 1 1 d .
I5 I 0.32977(5) -0.07871(7) -0.43164(3) 0.0546(2) Uani 1 1 d .
I6 I 0.47849(6) 0.19668(6) -0.35923(4) 0.0561(2) Uani 1 1 d .
I7 I 0.79131(6) 0.05283(7) -0.37012(4) 0.0620(2) Uani 1 1 d .
I8 I 0.65471(5) -0.21470(6) -0.44697(3) 0.04873(19) Uani 1 1 d .
I9 I 0.61012(6) 0.07560(7) -0.52378(3) 0.0558(2) Uani 1 1 d .
N1 N 0.7740(7) -0.0066(9) -0.1953(4) 0.063(3) Uani 1 1 d .
N2 N 0.5533(6) 0.2922(7) 0.0984(4) 0.046(2) Uani 1 1 d .
N3 N 0.1987(6) -0.1996(6) -0.0376(4) 0.042(2) Uani 1 1 d .
N4 N 0.6601(6) 0.0396(7) -0.1337(4) 0.048(2) Uani 1 1 d .
N5 N 0.5311(6) 0.1524(6) 0.0514(3) 0.0368(19) Uani 1 1 d .
N6 N 0.3334(6) -0.1001(6) -0.0560(4) 0.041(2) Uani 1 1 d .
C1 C 0.6893(13) 0.1256(11) -0.1608(6) 0.096(5) Uani 1 1 d .
H1A H 0.6645 0.1914 -0.1537 0.116 Uiso 1 1 calc R
C2 C 0.7633(12) 0.0970(11) -0.2013(6) 0.085(5) Uani 1 1 d .
H2A H 0.7983 0.1391 -0.2271 0.102 Uiso 1 1 calc R
C3 C 0.7094(7) -0.0420(9) -0.1554(4) 0.050(3) Uani 1 1 d .
H3A H 0.7003 -0.1098 -0.1446 0.060 Uiso 1 1 calc R
C4 C 0.5634(8) 0.2500(8) 0.0477(5) 0.044(3) Uani 1 1 d .
H4A H 0.5886 0.2822 0.0152 0.053 Uiso 1 1 calc R
C5 C 0.5105(8) 0.2231(9) 0.1344(5) 0.054(3) Uani 1 1 d .
H5A H 0.4925 0.2348 0.1722 0.065 Uiso 1 1 calc R
C6 C 0.4984(9) 0.1352(9) 0.1066(5) 0.055(3) Uani 1 1 d .
H6A H 0.4728 0.0741 0.1215 0.067 Uiso 1 1 calc R
C7 C 0.2740(8) -0.1131(8) -0.1051(5) 0.046(3) Uani 1 1 d .
H7A H 0.2890 -0.0841 -0.1403 0.056 Uiso 1 1 calc R
C8 C 0.2852(8) -0.1543(8) -0.0157(5) 0.047(3) Uani 1 1 d .
H8A H 0.3081 -0.1597 0.0217 0.057 Uiso 1 1 calc R
C9 C 0.1911(8) -0.1748(9) -0.0931(5) 0.052(3) Uani 1 1 d .
H9A H 0.1384 -0.1965 -0.1183 0.062 Uiso 1 1 calc R
C10 C 0.4354(7) 0.0191(8) -0.0013(4) 0.038(2) Uani 1 1 d .
H10A H 0.3853 0.0130 0.0278 0.046 Uiso 1 1 calc R
C11 C 0.5229(7) 0.0869(8) 0.0041(4) 0.036(2) Uani 1 1 d .
C12 C 0.6000(8) 0.0936(8) -0.0388(4) 0.043(2) Uani 1 1 d .
H12A H 0.6600 0.1352 -0.0351 0.051 Uiso 1 1 calc R
C13 C 0.5830(8) 0.0347(7) -0.0879(5) 0.046(3) Uani 1 1 d .
C14 C 0.4952(7) -0.0301(8) -0.0919(4) 0.042(2) Uani 1 1 d .
H14A H 0.4850 -0.0689 -0.1246 0.051 Uiso 1 1 calc R
C15 C 0.4254(7) -0.0369(8) -0.0493(4) 0.038(2) Uani 1 1 d .
C16 C 0.8443(11) -0.0782(13) -0.2308(6) 0.104(6) Uani 1 1 d .
H16A H 0.8289 -0.1479 -0.2210 0.156 Uiso 1 1 calc R
H16B H 0.9184 -0.0639 -0.2233 0.156 Uiso 1 1 calc R
H16C H 0.8297 -0.0676 -0.2703 0.156 Uiso 1 1 calc R
C17 C 0.5793(10) 0.4011(10) 0.1122(5) 0.068(4) Uani 1 1 d .
H17A H 0.6089 0.4339 0.0793 0.103 Uiso 1 1 calc R
H17B H 0.6304 0.4032 0.1426 0.103 Uiso 1 1 calc R
H17C H 0.5151 0.4361 0.1235 0.103 Uiso 1 1 calc R
C18 C 0.1258(8) -0.2719(10) -0.0071(5) 0.065(4) Uani 1 1 d .
H18A H 0.0688 -0.2923 -0.0320 0.098 Uiso 1 1 calc R
H18B H 0.0962 -0.2386 0.0257 0.098 Uiso 1 1 calc R
H18C H 0.1655 -0.3311 0.0046 0.098 Uiso 1 1 calc R

loop_
_atom_site_aniso_label
_atom_site_aniso_U_11
_atom_site_aniso_U_22
_atom_site_aniso_U_33
_atom_site_aniso_U_23
_atom_site_aniso_U_13
_atom_site_aniso_U_12
Bi1 0.04306(19) 0.0403(2) 0.03124(19) -0.00334(17) 0.00068(18) 0.00015(17)
Bi2 0.03538(17) 0.0392(2) 0.0382(2) -0.00047(17) 0.00030(17) 0.00187(16)
I1 0.0668(5) 0.0683(6) 0.0767(7) -0.0151(5) -0.0175(5) 0.0256(4)
I2 0.0726(5) 0.0743(6) 0.0497(5) 0.0025(4) -0.0052(4) -0.0335(4)
I3 0.0935(6) 0.0672(6) 0.0434(5) -0.0205(4) 0.0136(4) -0.0291(5)
I4 0.0584(4) 0.0655(6) 0.0509(5) 0.0175(4) -0.0036(4) 0.0153(4)
I5 0.0374(3) 0.0743(6) 0.0522(5) -0.0272(4) -0.0065(3) 0.0094(3)
I6 0.0755(5) 0.0363(4) 0.0566(5) 0.0006(4) 0.0174(4) -0.0014(4)
I7 0.0482(4) 0.0737(6) 0.0641(5) 0.0042(4) -0.0133(4) -0.0116(4)
I8 0.0449(3) 0.0395(4) 0.0617(5) -0.0036(4) 0.0008(4) 0.0044(3)
I9 0.0584(4) 0.0658(6) 0.0434(4) 0.0082(4) -0.0002(4) -0.0015(4)
N1 0.069(6) 0.068(8) 0.051(6) 0.003(6) 0.026(5) 0.015(5)
N2 0.042(5) 0.045(6) 0.052(6) -0.006(5) -0.002(4) -0.005(4)
N3 0.044(4) 0.033(5) 0.048(6) -0.007(4) 0.006(4) -0.003(4)
N4 0.052(5) 0.047(6) 0.045(5) 0.001(5) 0.020(4) -0.011(5)
N5 0.040(4) 0.037(5) 0.033(5) 0.004(4) -0.007(4) -0.007(4)
N6 0.051(5) 0.032(5) 0.039(5) -0.001(4) -0.005(4) -0.009(4)
C1 0.152(14) 0.053(10) 0.084(11) -0.006(8) 0.048(11) -0.044(10)
C2 0.128(12) 0.049(9) 0.077(10) -0.002(8) 0.051(9) -0.017(8)
C3 0.040(5) 0.061(8) 0.048(7) 0.002(6) 0.014(5) -0.005(5)
C4 0.044(5) 0.038(6) 0.048(7) 0.010(5) 0.001(5) -0.008(5)
C5 0.057(7) 0.059(8) 0.046(7) -0.005(6) 0.010(6) -0.004(6)
C6 0.095(9) 0.038(7) 0.033(6) 0.009(5) 0.021(6) 0.003(6)
C7 0.060(6) 0.038(7) 0.041(7) 0.018(5) 0.005(5) 0.001(5)
C8 0.054(6) 0.032(6) 0.056(7) 0.002(5) 0.007(6) 0.006(5)
C9 0.050(6) 0.059(8) 0.047(7) 0.014(6) -0.007(6) -0.001(5)
C10 0.039(5) 0.039(6) 0.037(6) -0.001(5) 0.012(4) 0.008(4)
C11 0.036(5) 0.040(6) 0.031(5) 0.004(4) -0.009(4) 0.006(4)
C12 0.056(6) 0.038(6) 0.034(6) 0.001(5) 0.010(5) -0.008(5)
C13 0.047(5) 0.028(6) 0.064(7) 0.008(5) 0.021(6) 0.004(5)
C14 0.050(5) 0.039(6) 0.038(6) -0.008(5) -0.001(5) 0.001(5)
C15 0.044(5) 0.035(6) 0.035(6) 0.005(5) 0.007(5) 0.003(5)
C16 0.098(10) 0.136(16) 0.078(11) 0.014(10) 0.044(9) 0.047(11)
C17 0.077(8) 0.062(9) 0.066(9) -0.020(7) -0.014(7) -0.021(7)
C18 0.063(7) 0.063(9) 0.070(9) -0.006(7) 0.009(7) -0.014(6)

loop_
_atom_type_symbol
_atom_type_description
_atom_type_scat_dispersion_real
_atom_type_scat_dispersion_imag
_atom_type_scat_source
C C 0.0033 0.0016 'International Tables Vol C Tables 4.2.6.8 and 6.1.1.4'
H H 0.0000 0.0000 'International Tables Vol C Tables 4.2.6.8 and 6.1.1.4'
N N 0.0061 0.0033 'International Tables Vol C Tables 4.2.6.8 and 6.1.1.4'
O O 0.0106 0.0060 'International Tables Vol C Tables 4.2.6.8 and 6.1.1.4'
I I -0.4742 1.8119 'International Tables Vol C Tables 4.2.6.8 and 6.1.1.4'
Bi Bi -4.1077 10.2566 'International Tables Vol C Tables 4.2.6.8 and 6.1.1.4'

loop_
_geom_angle_atom_site_label_1
_geom_angle_atom_site_label_2
_geom_angle_atom_site_label_3
_geom_angle
I3 Bi1 I2 92.36(3)
I3 Bi1 I4 92.44(3)
I2 Bi1 I4 91.75(3)
I3 Bi1 I1 97.28(3)
I2 Bi1 I1 92.59(3)
I4 Bi1 I1 169.18(3)
I3 Bi1 I6 87.88(3)
I2 Bi1 I6 174.47(3)
I4 Bi1 I6 82.72(3)
I1 Bi1 I6 92.86(3)
I3 Bi1 I5 170.07(2)
I2 Bi1 I5 95.33(3)
I4 Bi1 I5 81.07(2)
I1 Bi1 I5 88.65(2)
I6 Bi1 I5 83.86(2)
I7 Bi2 I8 94.07(3)
I7 Bi2 I9 93.02(3)
I8 Bi2 I9 91.11(3)
I7 Bi2 I6 90.00(3)
I8 Bi2 I6 174.21(2)
I9 Bi2 I6 92.79(3)
I7 Bi2 I4 92.92(3)
I8 Bi2 I4 95.96(3)
I9 Bi2 I4 170.42(2)
I6 Bi2 I4 79.70(2)
I7 Bi2 I5 171.73(3)
I8 Bi2 I5 90.55(2)
I9 Bi2 I5 93.74(2)
I6 Bi2 I5 84.92(2)
I4 Bi2 I5 79.77(2)
Bi1 I4 Bi2 83.21(2)
Bi2 I5 Bi1 78.832(18)
Bi1 I6 Bi2 82.39(2)
C3 N1 C2 111.1(10)
C3 N1 C16 121.6(12)
C2 N1 C16 127.2(11)
C4 N2 C5 109.0(10)
C4 N2 C17 125.0(10)
C5 N2 C17 125.9(10)
C8 N3 C9 108.9(9)
C8 N3 C18 126.0(10)
C9 N3 C18 125.0(9)
C3 N4 C1 111.3(10)
C3 N4 C13 123.8(9)
C1 N4 C13 124.9(11)
C4 N5 C6 107.7(9)
C4 N5 C11 123.2(9)
C6 N5 C11 128.7(9)
C8 N6 C7 106.8(8)
C8 N6 C15 126.5(9)
C7 N6 C15 126.6(8)
N4 C1 C2 106.4(13)
N1 C2 C1 105.3(11)
N1 C3 N4 105.9(11)
N2 C4 N5 108.1(9)
C6 C5 N2 108.3(11)
C5 C6 N5 106.8(10)
C9 C7 N6 108.1(9)
N6 C8 N3 109.1(10)
C7 C9 N3 107.0(10)
C15 C10 C11 119.0(9)
C12 C11 N5 119.0(9)
C12 C11 C10 120.5(9)
N5 C11 C10 120.5(8)
C11 C12 C13 117.2(9)
C14 C13 C12 120.6(9)
C14 C13 N4 120.1(10)
C12 C13 N4 119.3(9)
C15 C14 C13 120.4(10)
C14 C15 C10 122.3(10)
C14 C15 N6 118.8(9)
C10 C15 N6 118.7(8)

loop_
_geom_bond_atom_site_label_1
_geom_bond_atom_site_label_2
_geom_bond_distance
Bi1 I3 2.8692(10)
Bi1 I2 2.9887(10)
Bi1 I4 3.0958(9)
Bi1 I1 3.0977(9)
Bi1 I6 3.2035(9)
Bi1 I5 3.3736(10)
Bi2 I7 2.9113(9)
Bi2 I8 2.9556(10)
Bi2 I9 2.9878(10)
Bi2 I6 3.2222(10)
Bi2 I4 3.2748(10)
Bi2 I5 3.2909(9)
N1 C3 1.323(12)
N1 C2 1.370(16)
N1 C16 1.531(15)
N2 C4 1.322(13)
N2 C5 1.351(13)
N2 C17 1.497(14)
N3 C8 1.336(12)
N3 C9 1.352(13)
N3 C18 1.496(13)
N4 C3 1.334(14)
N4 C1 1.344(15)
N4 C13 1.447(12)
N5 C4 1.342(12)
N5 C6 1.382(12)
N5 C11 1.410(12)
N6 C8 1.329(12)
N6 C7 1.385(12)
N6 C15 1.425(12)
C1 C2 1.379(17)
C5 C6 1.331(15)
C7 C9 1.343(13)
C10 C15 1.354(13)
C10 C11 1.414(13)
C11 C12 1.398(13)
C12 C13 1.406(14)
C13 C14 1.389(13)
C14 C15 1.333(13)
